data_4511789
loop_
_publ_author_name
'White, Keith F.'
'Abrahams, Brendan F.'
'Maynard-Casely, Helen'
'Robson, Richard'

_publ_section_title
;
 Li+and Ca2+Derivatives of the Isonicotinate-N-oxide Ion Including Single
 Crystal-to-Single Crystal Transformations
;
_journal_issue 9
_journal_name_full 'Crystal Growth &amp; Design'
_journal_page_first 4602
_journal_paper_doi 10.1021/cg500710t
_journal_volume 14
_journal_year 2014
_chemical_formula_sum 'C12 H12 Ca N2 O8'
_chemical_formula_weight 352.32
_chemical_name_systematic
;
 ?
;
_space_group_crystal_system monoclinic
_space_group_IT_number 14
_space_group_name_Hall '-P 2ybc'
_space_group_name_H-M_alt 'P 1 21/c 1'
_symmetry_space_group_name_Hall '-P 2ybc'
_symmetry_space_group_name_H-M 'P 1 21/c 1'
_atom_sites_solution_hydrogens mixed
_audit_creation_method SHELXL-2014
_cell_angle_alpha 90
_cell_angle_beta 95.497(2)
_cell_angle_gamma 90
_cell_formula_units_Z 2
_cell_length_a 7.93380(10)
_cell_length_b 9.83530(10)
_cell_length_c 8.8614(2)
_cell_measurement_reflns_used 2273
_cell_measurement_temperature 130(2)
_cell_measurement_theta_max 75.3962
_cell_measurement_theta_min 4.4861
_cell_volume 688.287(19)
_computing_cell_refinement
;
CrysAlisPro, Oxford Diffraction Ltd.,
Version 1.171.36.20 (release 27-06-2012 CrysAlis171 .NET)
(compiled Jul 11 2012,15:38:31)
;
_computing_data_collection
;
CrysAlisPro, Oxford Diffraction Ltd.,
Version 1.171.36.20 (release 27-06-2012 CrysAlis171 .NET)
(compiled Jul 11 2012,15:38:31)
;
_computing_data_reduction
;
CrysAlisPro, Oxford Diffraction Ltd.,
Version 1.171.36.20 (release 27-06-2012 CrysAlis171 .NET)
(compiled Jul 11 2012,15:38:31)
;
_computing_structure_refinement 'SHELXL-2014 (Sheldrick, 2014)'
_computing_structure_solution 'SHELXS-2014 (Sheldrick, 2014)'
_diffrn_ambient_temperature 130(2)
_diffrn_detector_area_resol_mean 10.2273
_diffrn_measured_fraction_theta_full 0.988
_diffrn_measured_fraction_theta_max 0.988
_diffrn_measurement_device_type 'SuperNova, Dual, Cu at zero, Atlas'
_diffrn_measurement_method '/w scans'
_diffrn_radiation_type CuK\a
_diffrn_radiation_wavelength 1.54184
_diffrn_reflns_av_R_equivalents 0.0461
_diffrn_reflns_av_unetI/netI 0.0291
_diffrn_reflns_Laue_measured_fraction_full 0.988
_diffrn_reflns_Laue_measured_fraction_max 0.988
_diffrn_reflns_limit_h_max 9
_diffrn_reflns_limit_h_min -9
_diffrn_reflns_limit_k_max 11
_diffrn_reflns_limit_k_min -11
_diffrn_reflns_limit_l_max 7
_diffrn_reflns_limit_l_min -10
_diffrn_reflns_number 4146
_diffrn_reflns_point_group_measured_fraction_full 0.988
_diffrn_reflns_point_group_measured_fraction_max 0.988
_diffrn_reflns_theta_full 67.684
_diffrn_reflns_theta_max 69.989
_diffrn_reflns_theta_min 5.602
_diffrn_source 'SuperNova (Cu) X-ray Source'
_exptl_absorpt_coefficient_mu 4.406
_exptl_absorpt_correction_T_max 1.00000
_exptl_absorpt_correction_T_min 0.84672
_exptl_absorpt_correction_type multi-scan
_exptl_absorpt_process_details
;
CrysAlisPro, Agilent Technologies,
Version 1.171.36.20 (release 27-06-2012 CrysAlis171 .NET)
(compiled Jul 11 2012,15:38:31)
Empirical absorption correction using spherical harmonics,
 implemented in SCALE3 ABSPACK scaling algorithm.
;
_exptl_crystal_colour colourless
_exptl_crystal_density_diffrn 1.700
_exptl_crystal_description block
_exptl_crystal_F_000 364
_exptl_crystal_size_max 0.21
_exptl_crystal_size_mid 0.17
_exptl_crystal_size_min 0.15
_refine_diff_density_max 0.262
_refine_diff_density_min -0.498
_refine_diff_density_rms 0.083
_refine_ls_extinction_method none
_refine_ls_goodness_of_fit_ref 1.087
_refine_ls_hydrogen_treatment mixed
_refine_ls_matrix_type full
_refine_ls_number_parameters 114
_refine_ls_number_reflns 1286
_refine_ls_number_restraints 3
_refine_ls_restrained_S_all 1.087
_refine_ls_R_factor_all 0.0374
_refine_ls_R_factor_gt 0.0359
_refine_ls_shift/su_max 0.000
_refine_ls_shift/su_mean 0.000
_refine_ls_structure_factor_coef Fsqd
_refine_ls_weighting_details 'w=1/[\s^2^(Fo^2^)+(0.0671P)^2^+0.3310P] where P=(Fo^2^+2Fc^2^)/3'
_refine_ls_weighting_scheme calc
_refine_ls_wR_factor_gt 0.0989
_refine_ls_wR_factor_ref 0.1007
_reflns_Friedel_coverage 0.000
_reflns_number_gt 1237
_reflns_number_total 1286
_reflns_threshold_expression 'I > 2\s(I)'
_cod_data_source_file cg500710t_si_002.cif
_cod_data_source_block RehydratedCa(inox)2
_cod_depositor_comments 'Adding full bibliography for 4511785--4511789.cif.'
_cod_database_code 4511789
_shelx_space_group_comment
;
The symmetry employed for this shelxl refinement is uniquely defined
by the following loop, which should always be used as a source of
symmetry information in preference to the above space-group names.
They are only intended as comments.
;
_shelxl_version_number 2014-1

loop_
_space_group_symop_operation_xyz
'x, y, z'
'-x, y+1/2, -z+1/2'
'-x, -y, -z'
'x, -y-1/2, z-1/2'

loop_
_atom_site_label
_atom_site_type_symbol
_atom_site_fract_x
_atom_site_fract_y
_atom_site_fract_z
_atom_site_U_iso_or_equiv
_atom_site_adp_type
_atom_site_occupancy
_atom_site_site_symmetry_order
_atom_site_calc_flag
_atom_site_refinement_flags_posn
_atom_site_refinement_flags_adp
_atom_site_refinement_flags_occupancy
H31 H 0.857(3) 0.522(3) 0.103(2) 0.039(8) Uiso 1 1 d D . .
H32 H 0.832(3) 0.577(3) -0.0461(16) 0.031(7) Uiso 1 1 d D . .
Ca1 Ca 0.5000 0.5000 0.0000 0.0087(2) Uani 1 2 d S . P
O1 O 0.52249(16) 0.36264(12) 0.20500(13) 0.0155(3) Uani 1 1 d . . .
O4 O 0.96610(15) 0.58064(12) 0.78288(13) 0.0158(3) Uani 1 1 d . . .
O3 O 0.79201(15) 0.56157(12) 0.03622(14) 0.0159(3) Uani 1 1 d D . .
O2 O 0.56456(16) 0.17552(12) 0.34382(13) 0.0156(3) Uani 1 1 d . . .
C5 C 0.8983(2) 0.37848(18) 0.65640(19) 0.0141(4) Uani 1 1 d . . .
H5 H 0.9735 0.3306 0.7275 0.017 Uiso 1 1 calc R U .
N1 N 0.88197(19) 0.51457(14) 0.66794(18) 0.0126(4) Uani 1 1 d . . .
C2 C 0.69775(19) 0.37772(17) 0.43578(18) 0.0115(4) Uani 1 1 d . . .
C1 C 0.5865(2) 0.29919(16) 0.31814(18) 0.0117(4) Uani 1 1 d . . .
C6 C 0.7808(2) 0.58564(17) 0.56399(18) 0.0134(4) Uani 1 1 d . . .
H6 H 0.7728 0.6817 0.5724 0.016 Uiso 1 1 calc R U .
C3 C 0.8061(2) 0.30908(17) 0.54174(19) 0.0139(4) Uani 1 1 d . . .
H3 H 0.8168 0.2131 0.5351 0.017 Uiso 1 1 calc R U .
C4 C 0.6894(2) 0.51891(18) 0.4463(2) 0.0131(4) Uani 1 1 d . . .
H4 H 0.6207 0.5692 0.3723 0.016 Uiso 1 1 calc R U .

loop_
_atom_site_aniso_label
_atom_site_aniso_U_11
_atom_site_aniso_U_22
_atom_site_aniso_U_33
_atom_site_aniso_U_23
_atom_site_aniso_U_13
_atom_site_aniso_U_12
Ca1 0.0118(3) 0.0051(3) 0.0086(3) -0.00014(13) -0.00286(19) 0.00078(13)
O1 0.0223(7) 0.0111(6) 0.0118(6) 0.0039(4) -0.0046(5) 0.0000(5)
O4 0.0163(6) 0.0148(6) 0.0151(6) -0.0034(4) -0.0053(5) -0.0037(5)
O3 0.0138(6) 0.0176(7) 0.0155(6) 0.0004(5) -0.0025(5) -0.0004(5)
O2 0.0233(6) 0.0093(6) 0.0134(6) 0.0031(4) -0.0023(5) -0.0043(5)
C5 0.0138(8) 0.0117(8) 0.0161(8) 0.0028(6) -0.0016(7) 0.0004(6)
N1 0.0121(8) 0.0116(7) 0.0136(8) -0.0006(5) -0.0010(6) -0.0019(5)
C2 0.0114(8) 0.0115(8) 0.0117(8) 0.0010(6) 0.0016(7) -0.0014(6)
C1 0.0133(8) 0.0099(8) 0.0120(8) 0.0010(6) 0.0026(6) 0.0001(6)
C6 0.0149(8) 0.0086(8) 0.0166(8) 0.0010(6) 0.0013(7) 0.0005(6)
C3 0.0156(8) 0.0086(8) 0.0170(8) 0.0026(6) 0.0001(7) -0.0001(6)
C4 0.0122(9) 0.0112(8) 0.0154(9) 0.0022(6) -0.0015(7) 0.0010(6)

loop_
_atom_type_symbol
_atom_type_description
_atom_type_scat_dispersion_real
_atom_type_scat_dispersion_imag
_atom_type_scat_source
C C 0.0181 0.0091 'International Tables Vol C Tables 4.2.6.8 and 6.1.1.4'
H H 0.0000 0.0000 'International Tables Vol C Tables 4.2.6.8 and 6.1.1.4'
N N 0.0311 0.0180 'International Tables Vol C Tables 4.2.6.8 and 6.1.1.4'
O O 0.0492 0.0322 'International Tables Vol C Tables 4.2.6.8 and 6.1.1.4'
Ca Ca 0.3641 1.2855 'International Tables Vol C Tables 4.2.6.8 and 6.1.1.4'

loop_
_geom_angle_atom_site_label_1
_geom_angle_atom_site_label_2
_geom_angle_atom_site_label_3
_geom_angle
_geom_angle_site_symmetry_1
_geom_angle_site_symmetry_3
O1 Ca1 O1 180.0 3_665 .
O1 Ca1 O2 88.28(4) 3_665 4_565
O1 Ca1 O2 91.72(4) . 4_565
O1 Ca1 O2 91.72(4) 3_665 2_655
O1 Ca1 O2 88.28(4) . 2_655
O2 Ca1 O2 180.00(4) 4_565 2_655
O1 Ca1 O3 87.55(4) 3_665 .
O1 Ca1 O3 92.45(4) . .
O2 Ca1 O3 90.12(4) 4_565 .
O2 Ca1 O3 89.88(4) 2_655 .
O1 Ca1 O3 92.45(4) 3_665 3_665
O1 Ca1 O3 87.55(4) . 3_665
O2 Ca1 O3 89.88(4) 4_565 3_665
O2 Ca1 O3 90.12(4) 2_655 3_665
O3 Ca1 O3 180.0 . 3_665
C1 O1 Ca1 160.27(12) . .
C1 O2 Ca1 151.72(11) . 2_645
N1 C5 C3 120.01(15) . .
O4 N1 C5 119.79(15) . .
O4 N1 C6 119.24(14) . .
C5 N1 C6 120.96(15) . .
C3 C2 C4 118.05(16) . .
C3 C2 C1 120.10(15) . .
C4 C2 C1 121.78(15) . .
O1 C1 O2 125.38(15) . .
O1 C1 C2 117.69(14) . .
O2 C1 C2 116.93(14) . .
N1 C6 C4 120.19(16) . .
C5 C3 C2 120.68(16) . .
C6 C4 C2 120.01(16) . .

loop_
_geom_bond_atom_site_label_1
_geom_bond_atom_site_label_2
_geom_bond_distance
_geom_bond_site_symmetry_2
Ca1 O1 2.2572(12) 3_665
Ca1 O1 2.2572(12) .
Ca1 O2 2.3008(12) 4_565
Ca1 O2 2.3008(11) 2_655
Ca1 O3 2.3863(12) .
Ca1 O3 2.3863(12) 3_665
O1 C1 1.247(2) .
O4 N1 1.3322(19) .
O2 C1 1.253(2) .
O2 Ca1 2.3008(11) 2_645
C5 N1 1.350(2) .
C5 C3 1.375(2) .
N1 C6 1.356(2) .
C2 C3 1.386(2) .
C2 C4 1.394(3) .
C2 C1 1.512(2) .
C6 C4 1.378(2) .
